data_1557289
loop_
_publ_author_name
'Zhang, Xiang'
'Li, Xiang'
'Li, Jun-Long'
'Wang, Qi-Wei'
'Zou, Wen-Lin'
'Liu, Yan-Qing'
'Jia, Zhi-Qiang'
'Peng, Fu'
'Han, Bo'

_publ_section_title
;
 Regiodivergent construction of medium-sized heterocycles from
 vinylethylene carbonates and allylidenemalononitriles
;
_journal_issue 11
_journal_name_full 'Chemical Science'
_journal_page_first 2888
_journal_page_last 2894
_journal_paper_doi 10.1039/C9SC06377C
_journal_volume 11
_journal_year 2020
_chemical_formula_moiety 'C25 H21 N2 O3'
_chemical_formula_sum 'C25 H22 N2 O3'
_chemical_formula_weight 398.44
_space_group_crystal_system triclinic
_space_group_IT_number 2
_space_group_name_Hall '-P 1'
_space_group_name_H-M_alt 'P -1'
_atom_sites_solution_hydrogens geom
_atom_sites_solution_primary direct
_audit_creation_date 2019-07-22
_audit_creation_method
;
Olex2 1.2
(compiled 2016.02.19 svn.r3266 for OlexSys, GUI svn.r5155)
;
_audit_update_record
;
2019-07-29 deposited with the CCDC.	2020-02-10 downloaded from the CCDC.
;
_cell_angle_alpha 87.285(6)
_cell_angle_beta 85.531(8)
_cell_angle_gamma 74.852(9)
_cell_formula_units_Z 2
_cell_length_a 7.8691(9)
_cell_length_b 9.8641(8)
_cell_length_c 13.1840(9)
_cell_measurement_reflns_used 3691
_cell_measurement_temperature 225(100)
_cell_measurement_theta_max 71.6710
_cell_measurement_theta_min 4.6310
_cell_volume 984.41(16)
_computing_cell_refinement 'CrysAlisPro 1.171.39.46e (Rigaku OD, 2018)'
_computing_data_collection 'CrysAlisPro 1.171.39.46e (Rigaku OD, 2018)'
_computing_data_reduction 'CrysAlisPro 1.171.39.46e (Rigaku OD, 2018)'
_computing_molecular_graphics 'Olex2 (Dolomanov et al., 2009)'
_computing_publication_material 'Olex2 (Dolomanov et al., 2009)'
_computing_structure_refinement 'ShelXL (Sheldrick, 2015)'
_computing_structure_solution 'ShelXT (Sheldrick, 2015)'
_diffrn_ambient_environment N~2~
_diffrn_ambient_temperature 225(100)
_diffrn_detector 'CCD plate'
_diffrn_detector_area_resol_mean 15.9595
_diffrn_detector_type EosS2
_diffrn_measured_fraction_theta_full 1.000
_diffrn_measured_fraction_theta_max 0.974
_diffrn_measurement_details
;
List of Runs (angles in degrees, time in seconds):

  # Type    Start    End  Width  t~exp~   \w     \q     \k     \f   Frames
#--------------------------------------------------------------------------
  1  \w    -63.00  31.00   1.00    1.00    --  -36.42  77.00  60.00   94
  2  \w   -104.00 -20.00   1.00    1.00    --  -36.42 -57.00 -60.00   84
  3  \w   -108.00  -7.00   1.00    1.00    --  -36.42 -19.00 120.00  101
  4  \w    -53.00  31.00   1.00    1.00    --  -36.42  57.00 -60.00   84
  5  \w      1.00  75.00   1.00    1.00    --   36.42 -99.00 150.00   74
  6  \w    -31.00  53.00   1.00    1.00    --   36.42 -57.00-180.00   84
  7  \w     23.00  90.00   1.00    1.00    --   36.42-125.00  30.00   67
  8  \w     30.00  96.00   1.00    1.00    --   36.42-136.00 141.00   66
  9  \w     36.00 113.00   1.00    3.06    --  106.21-111.00  30.00   77
 10  \w     38.00 124.00   1.00    3.06    --  106.21 -45.00  60.00   86
 11  \w     37.00 109.00   1.00    3.06    --  106.21 -94.00  90.00   72
 12  \w    100.00 176.00   1.00    3.06    --  106.21 111.00 -30.00   76
 13  \w     89.00 175.00   1.00    3.06    --  106.21  45.00 -30.00   86
 14  \w     89.00 175.00   1.00    3.06    --  106.21  45.00 150.00   86
 15  \w     36.00 113.00   1.00    3.06    --  106.21-111.00 -90.00   77
 16  \w     36.00 113.00   1.00    3.06    --  106.21-111.00-180.00   77
 17  \w     89.00 175.00   1.00    3.06    --  106.21  45.00  60.00   86
 18  \w     39.00 124.00   1.00    3.06    --  106.21 -61.00 -30.00   85
 19  \w     38.00 124.00   1.00    3.06    --  106.21 -45.00-180.00   86
 20  \w     89.00 175.00   1.00    3.06    --  106.21  45.00  90.00   86
 21  \w     39.00 124.00   1.00    3.06    --  106.21 -61.00-120.00   85
 22  \w     89.00 175.00   1.00    3.06    --  106.21  45.00  30.00   86
 23  \w   -104.00 -20.00   1.00    1.00    --  -36.42 -57.00 120.00   84
 24  \w   -104.00 -10.00   1.00    1.00    --  -36.42 -77.00  60.00   94
 25  \w     10.00 104.00   1.00    1.00    --   36.42  77.00 150.00   94
 26  \w     10.00 104.00   1.00    1.00    --   36.42  77.00  60.00   94
 27  \w     10.00 104.00   1.00    1.00    --   36.42  77.00 -30.00   94
 28  \w     10.00 104.00   1.00    1.00    --   36.42  77.00-120.00   94
;
_diffrn_measurement_device 'four-circle diffractometer'
_diffrn_measurement_device_type 'New Gemini, Dual, Cu at home/near, EosS2'
_diffrn_measurement_method '\w scans'
_diffrn_orient_matrix_type 'CrysAlisPro convention (1999,Acta A55,543-557)'
_diffrn_orient_matrix_UB_11 0.0045949000
_diffrn_orient_matrix_UB_12 0.0222620000
_diffrn_orient_matrix_UB_13 -0.1165287000
_diffrn_orient_matrix_UB_21 -0.0950854000
_diffrn_orient_matrix_UB_22 0.1564867000
_diffrn_orient_matrix_UB_23 0.0129862000
_diffrn_orient_matrix_UB_31 0.1796242000
_diffrn_orient_matrix_UB_32 0.0348775000
_diffrn_orient_matrix_UB_33 0.0008357000
_diffrn_radiation_monochromator graphite
_diffrn_radiation_probe x-ray
_diffrn_radiation_type CuK\a
_diffrn_radiation_wavelength 1.54184
_diffrn_reflns_av_R_equivalents 0.0750
_diffrn_reflns_av_unetI/netI 0.0560
_diffrn_reflns_Laue_measured_fraction_full 1.000
_diffrn_reflns_Laue_measured_fraction_max 0.974
_diffrn_reflns_limit_h_max 9
_diffrn_reflns_limit_h_min -7
_diffrn_reflns_limit_k_max 12
_diffrn_reflns_limit_k_min -12
_diffrn_reflns_limit_l_max 16
_diffrn_reflns_limit_l_min -16
_diffrn_reflns_number 10529
_diffrn_reflns_point_group_measured_fraction_full 1.000
_diffrn_reflns_point_group_measured_fraction_max 0.974
_diffrn_reflns_theta_full 67.684
_diffrn_reflns_theta_max 72.358
_diffrn_reflns_theta_min 3.364
_diffrn_source 'fine-focus sealed X-ray tube'
_diffrn_source_type 'Enhance (Cu) X-ray Source'
_exptl_absorpt_coefficient_mu 0.715
_exptl_absorpt_correction_T_max 1.00000
_exptl_absorpt_correction_T_min 0.62449
_exptl_absorpt_correction_type multi-scan
_exptl_absorpt_process_details
;
CrysAlisPro 1.171.39.46e (Rigaku Oxford Diffraction, 2018)
Empirical absorption correction using spherical harmonics,
 implemented in SCALE3 ABSPACK scaling algorithm.
;
_exptl_crystal_colour 'clear light colourless'
_exptl_crystal_colour_lustre clear
_exptl_crystal_colour_modifier light
_exptl_crystal_colour_primary colourless
_exptl_crystal_density_diffrn 1.344
_exptl_crystal_description needle
_exptl_crystal_F_000 420
_exptl_crystal_size_max 0.6
_exptl_crystal_size_mid 0.2
_exptl_crystal_size_min 0.1
_refine_diff_density_max 0.715
_refine_diff_density_min -0.466
_refine_diff_density_rms 0.098
_refine_ls_extinction_method none
_refine_ls_goodness_of_fit_ref 1.040
_refine_ls_hydrogen_treatment constr
_refine_ls_matrix_type full
_refine_ls_number_parameters 282
_refine_ls_number_reflns 3791
_refine_ls_number_restraints 0
_refine_ls_restrained_S_all 1.040
_refine_ls_R_factor_all 0.0877
_refine_ls_R_factor_gt 0.0793
_refine_ls_shift/su_max 0.000
_refine_ls_shift/su_mean 0.000
_refine_ls_structure_factor_coef Fsqd
_refine_ls_weighting_details 'w=1/[\s^2^(Fo^2^)+(0.1564P)^2^+0.2886P] where P=(Fo^2^+2Fc^2^)/3'
_refine_ls_weighting_scheme calc
_refine_ls_wR_factor_gt 0.2132
_refine_ls_wR_factor_ref 0.2314
_reflns_Friedel_coverage 0.000
_reflns_number_gt 3208
_reflns_number_total 3791
_reflns_threshold_expression 'I > 2\s(I)'
_cod_data_source_file c9sc06377c2.cif
_cod_data_source_block ljl-zx-0719-150k
_cod_depositor_comments
;Adding full bibliography for 1557287--1557289.cif.

 Adding full bibliography for 1557287--1557289.cif.
;
_cod_original_cell_volume 984.42(16)
_cod_database_code 1557289
_shelx_space_group_comment
;
The symmetry employed for this shelxl refinement is uniquely defined
by the following loop, which should always be used as a source of
symmetry information in preference to the above space-group names.
They are only intended as comments.
;
_reflns_odcompleteness_completeness 99.97
_reflns_odcompleteness_iscentric 1
_reflns_odcompleteness_theta 66.97
_olex2_refinement_description
;
1. Fixed Uiso
 At 1.2 times of:
  All C(H) groups, {H00I,H00C,H00E} of C00I, {H00A,H00B,H00H} of C00H, All
  C(H,H) groups
 At 1.5 times of:
  {H00U,H00V,H00W} of C00U
2. Others
 Sof(H00H)=Sof(H00C)=Sof(H00E)=Sof(O2A)=1-FVAR(1)
 Sof(H00A)=Sof(H00B)=Sof(H00I)=Sof(O2)=FVAR(1)
3.a Ternary CH refined with riding coordinates:
 C00D(H00D)
3.b Secondary CH2 refined with riding coordinates:
 C00H(H00A,H00B), C00I(H00C,H00E), C00J(H00F,H00J), C00P(H00L,H00P)
3.c Aromatic/amide H refined with riding coordinates:
 C008(H008), C00G(H00G), C00H(H00H), C00I(H00I), C00K(H00K), C00M(H00M),
 C00N(H00N), C00O(H00O), C00Q(H00Q), C00R(H00R), C00S(H00S), C00T(H00T)
3.d Idealised Me refined as rotating group:
 C00U(H00U,H00V,H00W)
;
_shelx_shelxl_version_number 2014/7
_olex2_date_sample_data_collection 2019-07-19
_olex2_submission_special_instructions 'No special instructions were received'
_oxdiff_exptl_absorpt_empirical_details
;
Empirical correction (ABSPACK) includes:
- Absorption correction using spherical harmonics
- Frame scaling
- Detector area scaling
;
_oxdiff_exptl_absorpt_empirical_full_max 1.873
_oxdiff_exptl_absorpt_empirical_full_min 0.697

loop_
_space_group_symop_operation_xyz
'x, y, z'
'-x, -y, -z'

loop_
_atom_site_label
_atom_site_type_symbol
_atom_site_fract_x
_atom_site_fract_y
_atom_site_fract_z
_atom_site_U_iso_or_equiv
_atom_site_adp_type
_atom_site_occupancy
_atom_site_site_symmetry_order
_atom_site_calc_flag
_atom_site_refinement_flags_posn
_atom_site_refinement_flags_occupancy
_atom_site_disorder_assembly
_atom_site_disorder_group
O002 O 0.6188(3) -0.01774(18) 0.09250(13) 0.0332(4) Uani 1 1 d . . . .
N003 N 0.9226(3) 0.0715(2) 0.22833(17) 0.0331(5) Uani 1 1 d . . . .
C005 C 0.7840(3) 0.1133(2) 0.26577(17) 0.0245(5) Uani 1 1 d . . . .
C006 C 0.5249(3) 0.4188(2) 0.23665(16) 0.0233(5) Uani 1 1 d . . . .
C007 C 0.4745(3) 0.2818(2) 0.25646(16) 0.0221(5) Uani 1 1 d . . . .
C008 C 0.6790(3) 0.4203(2) 0.17710(16) 0.0246(5) Uani 1 1 d . . . .
H008 H 0.7527 0.3362 0.1536 0.029 Uiso 1 1 calc R . . .
C00A C 0.4361(3) 0.1950(2) 0.16579(16) 0.0227(5) Uani 1 1 d . . . .
C00B C 0.5807(3) 0.1077(2) 0.09512(16) 0.0238(5) Uani 1 1 d . . . .
C00C C 0.6047(3) 0.1605(2) 0.31683(17) 0.0231(5) Uani 1 1 d . . . .
C00D C 0.3506(3) 0.1193(2) 0.25322(17) 0.0243(5) Uani 1 1 d . . . .
H00D H 0.2623 0.0707 0.2377 0.029 Uiso 1 1 calc R . . .
C00E C 0.2346(3) 0.2708(3) 0.41705(17) 0.0260(5) Uani 1 1 d . . . .
C00F C 0.6344(3) 0.1975(3) 0.42049(18) 0.0285(5) Uani 1 1 d . . . .
C00G C 0.4193(3) 0.5463(3) 0.27263(17) 0.0280(5) Uani 1 1 d . . . .
H00G H 0.3169 0.5476 0.3133 0.034 Uiso 1 1 calc R . . .
C00H C 0.1305(3) 0.3580(3) 0.24861(18) 0.0285(5) Uani 1 1 d . . . .
H00A H 0.0218 0.3494 0.2852 0.034 Uiso 0.743(10) 1 calc R P A 1
H00B H 0.1338 0.4555 0.2505 0.034 Uiso 0.743(10) 1 calc R P A 1
H00H H 0.0156 0.3831 0.2778 0.034 Uiso 0.257(10) 1 calc R P A 2
C00I C 0.2999(3) 0.2884(3) 0.09703(17) 0.0274(5) Uani 1 1 d . . . .
H00I H 0.3277 0.3191 0.0316 0.033 Uiso 0.743(10) 1 calc R P A 1
H00C H 0.3617 0.3279 0.0415 0.033 Uiso 0.257(10) 1 calc R P A 2
H00E H 0.2344 0.2308 0.0679 0.033 Uiso 0.257(10) 1 calc R P A 2
C00J C 0.5046(3) 0.0416(2) 0.31599(17) 0.0250(5) Uani 1 1 d . . . .
H00F H 0.5764 -0.0418 0.2827 0.030 Uiso 1 1 calc R . . .
H00J H 0.4645 0.0164 0.3840 0.030 Uiso 1 1 calc R . . .
C00K C 0.2581(3) 0.3731(3) 0.47997(18) 0.0300(5) Uani 1 1 d . . . .
H00K H 0.3172 0.4388 0.4540 0.036 Uiso 1 1 calc R . . .
C00L C 0.2882(3) 0.2657(2) 0.30347(17) 0.0243(5) Uani 1 1 d . . . .
C00M C 0.6161(4) 0.6714(3) 0.18740(19) 0.0324(6) Uani 1 1 d . . . .
H00M H 0.6449 0.7556 0.1702 0.039 Uiso 1 1 calc R . . .
C00N C 0.1436(3) 0.1751(3) 0.4577(2) 0.0334(6) Uani 1 1 d . . . .
H00N H 0.1252 0.1072 0.4163 0.040 Uiso 1 1 calc R . . .
C00O C 0.4647(4) 0.6704(3) 0.24860(19) 0.0330(6) Uani 1 1 d . . . .
H00O H 0.3931 0.7544 0.2737 0.040 Uiso 1 1 calc R . . .
C00P C 0.7877(3) 0.1253(3) -0.04352(19) 0.0319(6) Uani 1 1 d . . . .
H00L H 0.7346 0.1062 -0.1035 0.038 Uiso 1 1 calc R . . .
H00P H 0.8591 0.0372 -0.0168 0.038 Uiso 1 1 calc R . . .
C00Q C 0.7237(3) 0.5456(3) 0.15235(18) 0.0300(5) Uani 1 1 d . . . .
H00Q H 0.8263 0.5450 0.1121 0.036 Uiso 1 1 calc R . . .
C00R C 0.1940(3) 0.3777(3) 0.58099(19) 0.0354(6) Uani 1 1 d . . . .
H00R H 0.2109 0.4461 0.6224 0.042 Uiso 1 1 calc R . . .
C00S C 0.1053(4) 0.2817(3) 0.62060(19) 0.0386(6) Uani 1 1 d . . . .
H00S H 0.0627 0.2855 0.6885 0.046 Uiso 1 1 calc R . . .
C00T C 0.0797(4) 0.1796(3) 0.5591(2) 0.0381(6) Uani 1 1 d . . . .
H00T H 0.0201 0.1144 0.5855 0.046 Uiso 1 1 calc R . . .
C00U C 0.8992(4) 0.2259(3) -0.0700(2) 0.0390(6) Uani 1 1 d . . . .
H00U H 0.9900 0.1863 -0.1212 0.059 Uiso 1 1 calc GR . . .
H00V H 0.9524 0.2427 -0.0103 0.059 Uiso 1 1 calc GR . . .
H00W H 0.8268 0.3129 -0.0955 0.059 Uiso 1 1 calc GR . . .
O1 O 0.6512(2) 0.19150(16) 0.03313(12) 0.0266(4) Uani 1 1 d . . . .
O2 O 0.1289(3) 0.3217(3) 0.14487(16) 0.0270(10) Uani 0.743(10) 1 d . P A 1
N3 N 0.6662(3) 0.2203(3) 0.49972(18) 0.0449(6) Uani 1 1 d . . . .
O2A O 0.1790(13) 0.3999(10) 0.1505(7) 0.048(3) Uani 0.257(10) 1 d . P A 2

loop_
_atom_site_aniso_label
_atom_site_aniso_U_11
_atom_site_aniso_U_22
_atom_site_aniso_U_33
_atom_site_aniso_U_23
_atom_site_aniso_U_13
_atom_site_aniso_U_12
O002 0.0452(10) 0.0209(8) 0.0319(9) -0.0040(7) 0.0046(8) -0.0075(7)
N003 0.0293(11) 0.0327(11) 0.0357(11) -0.0027(9) 0.0012(9) -0.0059(8)
C005 0.0271(12) 0.0214(11) 0.0250(11) 0.0006(9) -0.0029(9) -0.0066(9)
C006 0.0285(11) 0.0198(11) 0.0214(10) -0.0005(8) -0.0036(8) -0.0051(8)
C007 0.0234(10) 0.0203(10) 0.0213(10) -0.0019(8) -0.0012(8) -0.0035(8)
C008 0.0296(11) 0.0219(11) 0.0227(10) -0.0020(8) -0.0020(9) -0.0073(8)
C00A 0.0258(11) 0.0221(11) 0.0207(10) -0.0022(8) -0.0008(8) -0.0067(8)
C00B 0.0273(11) 0.0246(11) 0.0194(10) -0.0017(8) -0.0024(8) -0.0061(8)
C00C 0.0240(11) 0.0219(11) 0.0227(10) -0.0008(8) -0.0009(8) -0.0049(8)
C00D 0.0258(11) 0.0243(11) 0.0238(10) -0.0013(9) 0.0009(8) -0.0087(8)
C00E 0.0221(10) 0.0305(12) 0.0232(11) -0.0008(9) -0.0005(8) -0.0032(8)
C00F 0.0236(11) 0.0317(12) 0.0281(12) -0.0014(9) -0.0010(9) -0.0031(9)
C00G 0.0300(11) 0.0275(12) 0.0250(11) -0.0013(9) -0.0014(9) -0.0049(9)
C00H 0.0246(11) 0.0341(13) 0.0251(11) -0.0046(9) 0.0010(9) -0.0046(9)
C00I 0.0260(11) 0.0320(12) 0.0217(10) -0.0022(9) -0.0006(9) -0.0027(9)
C00J 0.0290(11) 0.0209(11) 0.0257(11) 0.0008(9) 0.0007(9) -0.0086(8)
C00K 0.0287(12) 0.0320(13) 0.0276(12) -0.0029(10) 0.0005(9) -0.0053(9)
C00L 0.0248(11) 0.0256(11) 0.0227(11) 0.0000(9) 0.0000(8) -0.0078(9)
C00M 0.0508(15) 0.0219(11) 0.0272(11) 0.0030(9) -0.0082(10) -0.0131(10)
C00N 0.0309(12) 0.0384(14) 0.0328(13) 0.0012(10) -0.0017(10) -0.0127(10)
C00O 0.0449(14) 0.0222(12) 0.0300(12) -0.0046(9) -0.0046(10) -0.0039(10)
C00P 0.0314(12) 0.0317(12) 0.0293(12) -0.0057(10) 0.0074(10) -0.0040(10)
C00Q 0.0350(13) 0.0323(13) 0.0246(11) 0.0018(9) -0.0011(9) -0.0131(10)
C00R 0.0342(13) 0.0400(14) 0.0277(12) -0.0069(10) 0.0018(10) -0.0024(11)
C00S 0.0349(13) 0.0524(17) 0.0226(11) 0.0024(11) 0.0049(10) -0.0034(11)
C00T 0.0318(13) 0.0485(16) 0.0338(13) 0.0086(12) 0.0009(10) -0.0125(11)
C00U 0.0367(14) 0.0399(15) 0.0391(14) -0.0044(12) 0.0109(11) -0.0106(11)
O1 0.0307(9) 0.0227(8) 0.0247(8) -0.0024(6) 0.0044(6) -0.0055(6)
O2 0.0187(11) 0.041(2) 0.0201(11) -0.0071(9) -0.0028(8) -0.0037(10)
N3 0.0335(12) 0.0680(17) 0.0304(12) -0.0117(11) -0.0051(9) -0.0058(11)
O2A 0.057(6) 0.026(5) 0.055(5) 0.003(4) -0.007(4) -0.003(4)

loop_
_atom_type_symbol
_atom_type_description
_atom_type_scat_dispersion_real
_atom_type_scat_dispersion_imag
_atom_type_scat_source
C C 0.0181 0.0091 'International Tables Vol C Tables 4.2.6.8 and 6.1.1.4'
H H 0.0000 0.0000 'International Tables Vol C Tables 4.2.6.8 and 6.1.1.4'
N N 0.0311 0.0180 'International Tables Vol C Tables 4.2.6.8 and 6.1.1.4'
O O 0.0492 0.0322 'International Tables Vol C Tables 4.2.6.8 and 6.1.1.4'

loop_
_geom_angle_atom_site_label_1
_geom_angle_atom_site_label_2
_geom_angle_atom_site_label_3
_geom_angle
N003 C005 C00C 177.2(2)
C008 C006 C007 119.5(2)
C008 C006 C00G 118.1(2)
C00G C006 C007 122.4(2)
C006 C007 C00A 121.47(18)
C006 C007 C00C 117.64(18)
C006 C007 C00L 125.70(19)
C00C C007 C00A 100.25(16)
C00C C007 C00L 101.10(17)
C00L C007 C00A 83.56(16)
C006 C008 H008 119.5
C00Q C008 C006 120.9(2)
C00Q C008 H008 119.5
C00B C00A C007 123.15(18)
C00B C00A C00D 118.77(18)
C00B C00A C00I 106.37(17)
C00D C00A C007 83.14(15)
C00I C00A C007 111.25(17)
C00I C00A C00D 112.95(18)
O002 C00B C00A 124.7(2)
O002 C00B O1 125.2(2)
O1 C00B C00A 109.92(18)
C005 C00C C007 114.01(18)
C005 C00C C00J 110.43(18)
C00F C00C C005 104.68(18)
C00F C00C C007 114.56(18)
C00F C00C C00J 113.57(19)
C00J C00C C007 99.85(17)
C00A C00D H00D 119.1
C00A C00D C00L 86.09(16)
C00J C00D C00A 104.73(17)
C00J C00D H00D 119.1
C00J C00D C00L 102.93(17)
C00L C00D H00D 119.1
C00K C00E C00L 123.6(2)
C00N C00E C00K 118.5(2)
C00N C00E C00L 117.7(2)
N3 C00F C00C 176.1(3)
C006 C00G H00G 119.6
C00O C00G C006 120.8(2)
C00O C00G H00G 119.6
H00A C00H H00B 107.7
C00L C00H H00A 108.9
C00L C00H H00B 108.9
C00L C00H H00H 123.7
O2 C00H H00A 108.9
O2 C00H H00B 108.9
O2 C00H C00L 113.41(19)
O2A C00H H00H 123.7
O2A C00H C00L 112.7(4)
C00A C00I H00I 124.0
C00A C00I H00C 109.0
C00A C00I H00E 109.0
H00C C00I H00E 107.8
O2 C00I C00A 112.0(2)
O2 C00I H00I 124.0
O2A C00I C00A 112.7(4)
O2A C00I H00C 109.0
O2A C00I H00E 109.0
C00C C00J H00F 112.0
C00C C00J H00J 112.0
C00D C00J C00C 98.91(17)
C00D C00J H00F 112.0
C00D C00J H00J 112.0
H00F C00J H00J 109.7
C00E C00K H00K 119.8
C00R C00K C00E 120.4(2)
C00R C00K H00K 119.8
C00D C00L C007 82.91(16)
C00E C00L C007 123.45(18)
C00E C00L C00D 118.42(19)
C00E C00L C00H 107.06(18)
C00H C00L C007 113.63(18)
C00H C00L C00D 109.49(18)
C00O C00M H00M 120.4
C00Q C00M H00M 120.4
C00Q C00M C00O 119.2(2)
C00E C00N H00N 119.5
C00T C00N C00E 121.0(3)
C00T C00N H00N 119.5
C00G C00O C00M 120.7(2)
C00G C00O H00O 119.7
C00M C00O H00O 119.7
H00L C00P H00P 108.6
C00U C00P H00L 110.3
C00U C00P H00P 110.3
O1 C00P H00L 110.3
O1 C00P H00P 110.3
O1 C00P C00U 107.0(2)
C008 C00Q H00Q 119.9
C00M C00Q C008 120.2(2)
C00M C00Q H00Q 119.9
C00K C00R H00R 119.7
C00S C00R C00K 120.6(3)
C00S C00R H00R 119.7
C00R C00S H00S 120.1
C00R C00S C00T 119.9(2)
C00T C00S H00S 120.1
C00N C00T H00T 120.2
C00S C00T C00N 119.6(3)
C00S C00T H00T 120.2
C00P C00U H00U 109.5
C00P C00U H00V 109.5
C00P C00U H00W 109.5
H00U C00U H00V 109.5
H00U C00U H00W 109.5
H00V C00U H00W 109.5
C00B O1 C00P 117.44(18)
C00I O2 C00H 111.2(2)
C00H O2A C00I 112.2(6)

loop_
_geom_bond_atom_site_label_1
_geom_bond_atom_site_label_2
_geom_bond_distance
O002 C00B 1.196(3)
N003 C005 1.142(3)
C005 C00C 1.483(3)
C006 C007 1.511(3)
C006 C008 1.395(3)
C006 C00G 1.395(3)
C007 C00A 1.594(3)
C007 C00C 1.585(3)
C007 C00L 1.590(3)
C008 H008 0.9300
C008 C00Q 1.389(3)
C00A C00B 1.518(3)
C00A C00D 1.549(3)
C00A C00I 1.541(3)
C00B O1 1.328(3)
C00C C00F 1.482(3)
C00C C00J 1.576(3)
C00D H00D 0.9800
C00D C00J 1.534(3)
C00D C00L 1.560(3)
C00E C00K 1.394(3)
C00E C00L 1.523(3)
C00E C00N 1.391(4)
C00F N3 1.139(3)
C00G H00G 0.9300
C00G C00O 1.379(4)
C00H H00A 0.9700
C00H H00B 0.9700
C00H H00H 0.9300
C00H C00L 1.542(3)
C00H O2 1.432(3)
C00H O2A 1.394(9)
C00I H00I 0.9300
C00I H00C 0.9700
C00I H00E 0.9700
C00I O2 1.404(3)
C00I O2A 1.426(9)
C00J H00F 0.9700
C00J H00J 0.9700
C00K H00K 0.9300
C00K C00R 1.386(3)
C00M H00M 0.9300
C00M C00O 1.388(4)
C00M C00Q 1.384(4)
C00N H00N 0.9300
C00N C00T 1.390(4)
C00O H00O 0.9300
C00P H00L 0.9700
C00P H00P 0.9700
C00P C00U 1.501(4)
C00P O1 1.459(3)
C00Q H00Q 0.9300
C00R H00R 0.9300
C00R C00S 1.377(4)
C00S H00S 0.9300
C00S C00T 1.387(4)
C00T H00T 0.9300
C00U H00U 0.9600
C00U H00V 0.9600
C00U H00W 0.9600
